data_7126245
loop_
_publ_author_name
'Durrant, James P.'
'Tang, Jinkui'
'Mansikkam\"aki, Akseli'
'Layfield, Richard A.'

_publ_section_title
;
 Enhanced single-molecule magnetism in dysprosium complexes of a pristine
 cyclobutadienyl ligand.
;
_journal_issue 34
_journal_name_full 'Chemical communications (Cambridge, England)'
_journal_page_first 4708
_journal_page_last 4711
_journal_paper_doi 10.1039/d0cc01722a
_journal_volume 56
_journal_year 2020
_chemical_formula_moiety 'C20 H52 B2 K O Si4 Y'
_chemical_formula_sum 'C20 H52 B2 K O Si4 Y'
_chemical_formula_weight 570.60
_chemical_properties_physical Air-sensitive,Moisture-sensitive
_space_group_crystal_system monoclinic
_space_group_IT_number 14
_space_group_name_Hall '-P 2yn'
_space_group_name_H-M_alt 'P 1 21/n 1'
_atom_sites_solution_hydrogens mixed
_atom_sites_solution_primary dual
_audit_creation_date 2019-10-07
_audit_creation_method
;
Olex2 1.2
(compiled 2018.05.29 svn.r3508 for OlexSys, GUI svn.r5506)
;
_audit_update_record
;
2020-02-28 deposited with the CCDC.	2020-03-19 downloaded from the CCDC.
;
_cell_angle_alpha 90
_cell_angle_beta 91.955(3)
_cell_angle_gamma 90
_cell_formula_units_Z 4
_cell_length_a 10.7817(4)
_cell_length_b 17.5986(5)
_cell_length_c 16.9013(6)
_cell_measurement_reflns_used 5757
_cell_measurement_temperature 100.00(10)
_cell_measurement_theta_max 69.7650
_cell_measurement_theta_min 4.7920
_cell_volume 3205.03(19)
_computing_cell_refinement 'CrysAlisPro 1.171.39.46 (Rigaku OD, 2018)'
_computing_data_collection 'CrysAlisPro 1.171.39.46 (Rigaku OD, 2018)'
_computing_data_reduction 'CrysAlisPro 1.171.39.46 (Rigaku OD, 2018)'
_computing_molecular_graphics 'Olex2 (Dolomanov et al., 2009)'
_computing_publication_material 'Olex2 (Dolomanov et al., 2009)'
_computing_structure_refinement 'ShelXL (Sheldrick, 2015)'
_computing_structure_solution 'ShelXT (Sheldrick, 2015)'
_diffrn_ambient_environment N~2~
_diffrn_ambient_temperature 100.00(10)
_diffrn_detector 'CCD plate'
_diffrn_detector_area_resol_mean 16.1033
_diffrn_detector_type Eos
_diffrn_measured_fraction_theta_full 0.998
_diffrn_measured_fraction_theta_max 0.987
_diffrn_measurement_details
;
List of Runs (angles in degrees, time in seconds):

  # Type    Start    End  Width  t~exp~   \w     \q     \k     \f   Frames
#--------------------------------------------------------------------------
  1  \w    -25.00  45.00   1.00    5.00    --    0.00 -99.00 -30.00   70
  2  \w     32.00  82.00   1.00    5.00    --    0.00-178.00-150.00   50
  3  \w     32.00  82.00   1.00    5.00    --    0.00-178.00 120.00   50
  4  \w    -25.00  45.00   1.00    5.00    --    0.00 -99.00-120.00   70
  5  \w   -115.00 -18.00   1.00   20.00    --  -54.75 125.00 150.00   97
  6  \w     31.00 125.00   1.00   20.00    --   54.75  57.00 150.00   94
  7  \w     73.00 127.00   1.00   20.00    --   54.75 125.00 -30.00   54
  8  \w     73.00 127.00   1.00   20.00    --   54.75 125.00  30.00   54
  9  \w     31.00 125.00   1.00   20.00    --   54.75  57.00  90.00   94
 10  \w     31.00 125.00   1.00   20.00    --   54.75  57.00  60.00   94
 11  \w     73.00 127.00   1.00   20.00    --   54.75 125.00  90.00   54
 12  \w     83.00 178.00   1.00   40.00    --  109.50  64.00 -60.00   95
 13  \w     36.00  87.00   1.00   40.00    --  109.50-111.00 150.00   51
 14  \w     36.00  84.00   1.00   40.00    --  109.50 -92.00  60.00   48
 15  \w     36.00  84.00   1.00   40.00    --  109.50 -92.00 150.00   48
 16  \w     65.00 178.00   1.00   40.00    --  109.50  25.00-120.00  113
 17  \w     36.00  84.00   1.00   40.00    --  109.50 -92.00   0.00   48
 18  \w     36.00  84.00   1.00   40.00    --  109.50 -92.00  90.00   48
 19  \w     38.00 135.00   1.00   40.00    --  109.50 -50.00-180.00   97
 20  \w     36.00  84.00   1.00   40.00    --  109.50 -92.00-180.00   48
 21  \w     34.00 154.00   1.00   40.00    --  109.50 -25.00   0.00  120
 22  \w    -24.00  71.00   1.00    5.00    --    0.00  57.00  60.00   95
;
_diffrn_measurement_device 'four-circle diffractometer'
_diffrn_measurement_device_type 'Xcalibur, Eos, Gemini ultra'
_diffrn_measurement_method '\w scans'
_diffrn_orient_matrix_type 'CrysAlisPro convention (1999,Acta A55,543-557)'
_diffrn_orient_matrix_UB_11 -0.0869711000
_diffrn_orient_matrix_UB_12 0.0147269000
_diffrn_orient_matrix_UB_13 -0.0726319000
_diffrn_orient_matrix_UB_21 -0.0929433000
_diffrn_orient_matrix_UB_22 0.0398246000
_diffrn_orient_matrix_UB_23 0.0534001000
_diffrn_orient_matrix_UB_31 0.0650386000
_diffrn_orient_matrix_UB_32 0.0765418000
_diffrn_orient_matrix_UB_33 -0.0139475000
_diffrn_radiation_monochromator mirror
_diffrn_radiation_probe x-ray
_diffrn_radiation_type CuK\a
_diffrn_radiation_wavelength 1.54184
_diffrn_reflns_av_unetI/netI 0.0642
_diffrn_reflns_Laue_measured_fraction_full 0.998
_diffrn_reflns_Laue_measured_fraction_max 0.987
_diffrn_reflns_limit_h_max 13
_diffrn_reflns_limit_h_min -13
_diffrn_reflns_limit_k_max 21
_diffrn_reflns_limit_k_min -21
_diffrn_reflns_limit_l_max 20
_diffrn_reflns_limit_l_min -19
_diffrn_reflns_number 11390
_diffrn_reflns_point_group_measured_fraction_full 0.998
_diffrn_reflns_point_group_measured_fraction_max 0.987
_diffrn_reflns_theta_full 67.684
_diffrn_reflns_theta_max 70.070
_diffrn_reflns_theta_min 3.627
_diffrn_source 'fine-focus sealed X-ray tube'
_diffrn_source_type 'Enhance Ultra (Cu) X-ray Source'
_exptl_absorpt_coefficient_mu 5.217
_exptl_absorpt_correction_T_max 1.00000
_exptl_absorpt_correction_T_min 0.91764
_exptl_absorpt_correction_type multi-scan
_exptl_absorpt_process_details
;
CrysAlisPro 1.171.39.46 (Rigaku Oxford Diffraction, 2018)
Empirical absorption correction using spherical harmonics,
 implemented in SCALE3 ABSPACK scaling algorithm.
;
_exptl_crystal_colour yellow
_exptl_crystal_colour_primary yellow
_exptl_crystal_density_diffrn 1.183
_exptl_crystal_description block
_exptl_crystal_F_000 1216
_exptl_crystal_recrystallization_method 'Re-crystallisation from solvent: THF / Hexane'
_exptl_crystal_size_max 0.1
_exptl_crystal_size_mid 0.08
_exptl_crystal_size_min 0.05
_refine_diff_density_max 0.958
_refine_diff_density_min -0.490
_refine_diff_density_rms 0.071
_refine_ls_extinction_method none
_refine_ls_goodness_of_fit_ref 0.855
_refine_ls_hydrogen_treatment mixed
_refine_ls_matrix_type full
_refine_ls_number_parameters 307
_refine_ls_number_reflns 11390
_refine_ls_number_restraints 0
_refine_ls_restrained_S_all 0.855
_refine_ls_R_factor_all 0.0528
_refine_ls_R_factor_gt 0.0341
_refine_ls_shift/su_max 0.001
_refine_ls_shift/su_mean 0.000
_refine_ls_structure_factor_coef Fsqd
_refine_ls_weighting_details 'w=1/[\s^2^(Fo^2^)+(0.0389P)^2^] where P=(Fo^2^+2Fc^2^)/3'
_refine_ls_weighting_scheme calc
_refine_ls_wR_factor_gt 0.0733
_refine_ls_wR_factor_ref 0.0765
_reflns_Friedel_coverage 0.000
_reflns_number_gt 8247
_reflns_number_total 11390
_reflns_threshold_expression 'I > 2\s(I)'
_twin_special_details
;
Component 2 rotated by -179.9887\% 
 around [-0.02 0.00 1.00] (reciprocal) or [0.00 0.00 1.00] (direct)
;
_cod_data_source_file d0cc01722a2.cif
_cod_data_source_block 3
_cod_depositor_comments 'Adding full bibliography for 7126242--7126245.cif.'
_cod_database_code 7126245
_shelx_shelxl_version_number 2018/3
_chemical_oxdiff_formula 'C20 H40 Y1 B2 O1 Si4 K1'
_shelx_space_group_comment
;
The symmetry employed for this shelxl refinement is uniquely defined
by the following loop, which should always be used as a source of
symmetry information in preference to the above space-group names.
They are only intended as comments.
;
_shelx_estimated_absorpt_t_max 0.780
_shelx_estimated_absorpt_t_min 0.624
_olex2_refinement_description
;
1. Twinned data refinement
 Scales: 0.4578(6)
 0.5422(6)
2. Fixed Uiso
 At 1.2 times of:
  All C(H,H) groups
 At 1.5 times of:
  All C(H,H,H) groups
3.a Secondary CH2 refined with riding coordinates:
 C17(H17A,H17B), C18(H18A,H18B), C19(H19A,H19B), C20(H20A,H20B)
3.b Idealised Me refined as rotating group:
 C5(H5A,H5B,H5C), C6(H6A,H6B,H6C), C7(H7A,H7B,H7C), C8(H8A,H8B,H8C), C9(H9A,
 H9B,H9C), C10(H10A,H10B,H10C), C11(H11A,H11B,H11C), C12(H12A,H12B,H12C),
 C13(H13A,H13B,H13C), C14(H14A,H14B,H14C), C15(H15A,H15B,H15C), C16(H16A,H16B,
 H16C)
;
_olex2_submission_special_instructions 'No special instructions were received'
_oxdiff_exptl_absorpt_empirical_details
;
Empirical correction (ABSPACK) includes:
- Absorption correction using spherical harmonics
- Frame scaling
;
_oxdiff_exptl_absorpt_empirical_full_max 1.274
_oxdiff_exptl_absorpt_empirical_full_min 0.817
_oxdiff_twin_integration_method simultaneous
_oxdiff_twin_items 2

loop_
_space_group_symop_operation_xyz
'x, y, z'
'-x+1/2, y+1/2, -z+1/2'
'-x, -y, -z'
'x-1/2, -y-1/2, z-1/2'

loop_
_atom_site_label
_atom_site_type_symbol
_atom_site_fract_x
_atom_site_fract_y
_atom_site_fract_z
_atom_site_U_iso_or_equiv
_atom_site_adp_type
_atom_site_occupancy
_atom_site_site_symmetry_order
_atom_site_calc_flag
_atom_site_refinement_flags_posn
_atom_site_refinement_flags_adp
_atom_site_refinement_flags_occupancy
_atom_site_disorder_assembly
_atom_site_disorder_group
Y1 Y 0.36655(3) 0.48185(2) 0.24853(2) 0.01563(7) Uani 1 1 d . . . . .
H2A H 0.231(4) 0.406(2) 0.179(2) 0.026(10) Uiso 1 1 d . . . . .
H1A H 0.402(3) 0.362(2) 0.316(2) 0.020(10) Uiso 1 1 d . . . . .
H2B H 0.382(4) 0.365(2) 0.159(2) 0.021(10) Uiso 1 1 d . . . . .
H2C H 0.338(4) 0.454(2) 0.120(2) 0.033(11) Uiso 1 1 d . . . . .
H1B H 0.262(5) 0.407(3) 0.334(3) 0.049(14) Uiso 1 1 d . . . . .
H1C H 0.386(4) 0.439(3) 0.373(2) 0.037(12) Uiso 1 1 d . . . . .
K1 K 0.24108(7) 0.75439(4) 0.25990(4) 0.02424(16) Uani 1 1 d . . . . .
Si1 Si 0.10860(9) 0.57976(6) 0.36561(5) 0.0201(2) Uani 1 1 d . . . . .
Si2 Si 0.11791(9) 0.59642(5) 0.12805(5) 0.0195(2) Uani 1 1 d . . . . .
Si3 Si 0.49054(9) 0.65774(5) 0.14913(5) 0.01890(19) Uani 1 1 d . . . . .
Si4 Si 0.46975(9) 0.64936(5) 0.38537(5) 0.01928(19) Uani 1 1 d . . . . .
O1 O 0.5803(2) 0.45597(13) 0.23492(14) 0.0232(5) Uani 1 1 d . . . . .
C1 C 0.2358(3) 0.59015(18) 0.29509(18) 0.0166(6) Uani 1 1 d . . . . .
C2 C 0.2402(3) 0.59533(17) 0.20825(18) 0.0164(6) Uani 1 1 d . . . . .
C3 C 0.3731(3) 0.61816(17) 0.21509(18) 0.0153(6) Uani 1 1 d . . . . .
C4 C 0.3677(3) 0.61297(17) 0.30307(18) 0.0149(6) Uani 1 1 d . . . . .
C5 C 0.1543(4) 0.5267(2) 0.4588(2) 0.0292(8) Uani 1 1 d . . . . .
H5A H 0.113975 0.478068 0.458570 0.044 Uiso 1 1 calc GR . . . .
H5B H 0.129495 0.555343 0.503976 0.044 Uiso 1 1 calc GR . . . .
H5C H 0.242604 0.519689 0.461439 0.044 Uiso 1 1 calc GR . . . .
C6 C -0.0290(3) 0.5279(2) 0.3219(2) 0.0302(8) Uani 1 1 d . . . . .
H6A H -0.062156 0.555509 0.276988 0.045 Uiso 1 1 calc GR . . . .
H6B H -0.091366 0.523400 0.360844 0.045 Uiso 1 1 calc GR . . . .
H6C H -0.004106 0.478111 0.305431 0.045 Uiso 1 1 calc GR . . . .
C7 C 0.0471(4) 0.6759(2) 0.3939(2) 0.0345(9) Uani 1 1 d . . . . .
H7A H 0.014193 0.701219 0.347466 0.052 Uiso 1 1 calc GR . . . .
H7B H 0.113181 0.705682 0.417437 0.052 Uiso 1 1 calc GR . . . .
H7C H -0.017328 0.669675 0.431165 0.052 Uiso 1 1 calc GR . . . .
C8 C 0.0234(4) 0.5076(2) 0.1150(2) 0.0280(8) Uani 1 1 d . . . . .
H8A H 0.070018 0.470492 0.086828 0.042 Uiso 1 1 calc GR . . . .
H8B H -0.051997 0.518990 0.085549 0.042 Uiso 1 1 calc GR . . . .
H8C H 0.003783 0.487718 0.166000 0.042 Uiso 1 1 calc GR . . . .
C9 C 0.1827(4) 0.6164(2) 0.0292(2) 0.0304(9) Uani 1 1 d . . . . .
H9A H 0.228287 0.663239 0.031486 0.046 Uiso 1 1 calc GR . . . .
H9B H 0.116103 0.620420 -0.009686 0.046 Uiso 1 1 calc GR . . . .
H9C H 0.237091 0.575759 0.015102 0.046 Uiso 1 1 calc GR . . . .
C10 C 0.0054(4) 0.6758(2) 0.1459(2) 0.0292(8) Uani 1 1 d . . . . .
H10A H 0.047558 0.723674 0.142773 0.044 Uiso 1 1 calc GR . . . .
H10B H -0.028016 0.670188 0.197521 0.044 Uiso 1 1 calc GR . . . .
H10C H -0.060898 0.674005 0.106538 0.044 Uiso 1 1 calc GR . . . .
C11 C 0.4997(4) 0.6074(2) 0.0513(2) 0.0295(8) Uani 1 1 d . . . . .
H11A H 0.468497 0.556614 0.056182 0.044 Uiso 1 1 calc GR . . . .
H11B H 0.584496 0.605676 0.035810 0.044 Uiso 1 1 calc GR . . . .
H11C H 0.450738 0.634326 0.011892 0.044 Uiso 1 1 calc GR . . . .
C12 C 0.6506(3) 0.6531(2) 0.1959(2) 0.0263(8) Uani 1 1 d . . . . .
H12A H 0.653884 0.683421 0.243120 0.040 Uiso 1 1 calc GR . . . .
H12B H 0.709491 0.672043 0.159441 0.040 Uiso 1 1 calc GR . . . .
H12C H 0.670335 0.601294 0.209119 0.040 Uiso 1 1 calc GR . . . .
C13 C 0.4621(4) 0.7611(2) 0.1259(2) 0.0289(8) Uani 1 1 d . . . . .
H13A H 0.465574 0.790008 0.174035 0.043 Uiso 1 1 calc GR . . . .
H13B H 0.381707 0.766823 0.100365 0.043 Uiso 1 1 calc GR . . . .
H13C H 0.524533 0.779094 0.091286 0.043 Uiso 1 1 calc GR . . . .
C14 C 0.6189(4) 0.5960(2) 0.4000(2) 0.0299(9) Uani 1 1 d . . . . .
H14A H 0.601986 0.545946 0.419383 0.045 Uiso 1 1 calc GR . . . .
H14B H 0.671743 0.622427 0.437742 0.045 Uiso 1 1 calc GR . . . .
H14C H 0.659493 0.592403 0.350498 0.045 Uiso 1 1 calc GR . . . .
C15 C 0.3956(4) 0.6487(2) 0.4839(2) 0.0320(9) Uani 1 1 d . . . . .
H15A H 0.313560 0.669742 0.478505 0.048 Uiso 1 1 calc GR . . . .
H15B H 0.444418 0.678677 0.520807 0.048 Uiso 1 1 calc GR . . . .
H15C H 0.390734 0.597455 0.502924 0.048 Uiso 1 1 calc GR . . . .
C16 C 0.5075(4) 0.7526(2) 0.3676(2) 0.0302(8) Uani 1 1 d . . . . .
H16A H 0.436446 0.783295 0.378355 0.045 Uiso 1 1 calc GR . . . .
H16B H 0.529414 0.759441 0.313495 0.045 Uiso 1 1 calc GR . . . .
H16C H 0.575958 0.767570 0.401979 0.045 Uiso 1 1 calc GR . . . .
C17 C 0.6384(4) 0.4392(2) 0.1606(2) 0.0297(8) Uani 1 1 d . . . . .
H17A H 0.699087 0.477784 0.148478 0.036 Uiso 1 1 calc R . . . .
H17B H 0.576682 0.436852 0.117487 0.036 Uiso 1 1 calc R . . . .
C18 C 0.7000(5) 0.3633(3) 0.1726(3) 0.0486(12) Uani 1 1 d . . . . .
H18A H 0.782682 0.363728 0.151776 0.058 Uiso 1 1 calc R . . . .
H18B H 0.651975 0.323592 0.146069 0.058 Uiso 1 1 calc R . . . .
C19 C 0.7061(4) 0.3500(2) 0.2605(3) 0.0422(10) Uani 1 1 d . . . . .
H19A H 0.790390 0.338822 0.278747 0.051 Uiso 1 1 calc R . . . .
H19B H 0.652887 0.308045 0.274613 0.051 Uiso 1 1 calc R . . . .
C20 C 0.6617(3) 0.4231(2) 0.2962(2) 0.0286(8) Uani 1 1 d . . . . .
H20A H 0.616842 0.413389 0.343917 0.034 Uiso 1 1 calc R . . . .
H20B H 0.730897 0.456675 0.308914 0.034 Uiso 1 1 calc R . . . .
B1 B 0.3418(4) 0.3891(2) 0.3621(2) 0.0222(8) Uani 1 1 d . . . . .
H1D H 0.324(4) 0.354(2) 0.412(2) 0.029(11) Uiso 1 1 d . . . . .
B2 B 0.3016(4) 0.3955(2) 0.1315(2) 0.0216(8) Uani 1 1 d . . . . .
H2D H 0.269(4) 0.363(2) 0.083(2) 0.034(12) Uiso 1 1 d . . . . .

loop_
_atom_site_aniso_label
_atom_site_aniso_U_11
_atom_site_aniso_U_22
_atom_site_aniso_U_33
_atom_site_aniso_U_23
_atom_site_aniso_U_13
_atom_site_aniso_U_12
Y1 0.01778(13) 0.00965(11) 0.01945(13) 0.00012(12) 0.00059(9) -0.00031(12)
K1 0.0291(4) 0.0128(3) 0.0307(4) -0.0015(3) -0.0005(3) 0.0038(3)
Si1 0.0191(5) 0.0202(5) 0.0213(5) 0.0013(4) 0.0036(4) -0.0007(4)
Si2 0.0217(5) 0.0160(4) 0.0204(5) 0.0017(3) -0.0041(4) -0.0024(4)
Si3 0.0206(5) 0.0143(5) 0.0221(5) 0.0011(3) 0.0046(3) -0.0020(4)
Si4 0.0204(5) 0.0176(5) 0.0196(4) -0.0038(4) -0.0026(3) -0.0012(4)
O1 0.0227(12) 0.0184(11) 0.0287(13) -0.0006(10) 0.0035(10) 0.0033(10)
C1 0.0180(17) 0.0120(16) 0.0199(16) -0.0002(12) -0.0010(12) -0.0007(12)
C2 0.0177(16) 0.0113(16) 0.0203(16) 0.0017(12) -0.0004(12) -0.0008(12)
C3 0.0165(16) 0.0090(15) 0.0203(16) -0.0006(12) 0.0010(12) -0.0002(12)
C4 0.0163(16) 0.0088(15) 0.0197(16) -0.0023(12) 0.0011(12) -0.0014(12)
C5 0.029(2) 0.033(2) 0.0258(18) 0.0049(16) 0.0044(14) -0.0033(17)
C6 0.0248(19) 0.037(2) 0.0288(18) 0.0029(16) 0.0024(14) -0.0089(17)
C7 0.034(2) 0.034(2) 0.036(2) -0.0041(17) 0.0087(17) 0.0052(19)
C8 0.030(2) 0.026(2) 0.0278(18) -0.0017(15) -0.0052(14) -0.0063(16)
C9 0.036(2) 0.035(2) 0.0192(17) 0.0051(15) -0.0054(15) -0.0066(18)
C10 0.026(2) 0.0186(19) 0.042(2) 0.0028(15) -0.0086(16) 0.0007(16)
C11 0.030(2) 0.034(2) 0.0245(18) -0.0001(16) 0.0061(15) -0.0001(18)
C12 0.0228(19) 0.0237(19) 0.033(2) -0.0015(15) 0.0051(15) -0.0028(15)
C13 0.031(2) 0.0206(19) 0.035(2) 0.0068(15) 0.0069(16) -0.0026(16)
C14 0.027(2) 0.033(2) 0.029(2) -0.0049(16) -0.0087(15) 0.0050(17)
C15 0.034(2) 0.041(2) 0.0202(18) -0.0041(16) -0.0002(15) -0.0061(19)
C16 0.031(2) 0.0243(19) 0.035(2) -0.0086(16) -0.0030(16) -0.0056(17)
C17 0.028(2) 0.030(2) 0.032(2) 0.0009(16) 0.0101(16) 0.0037(17)
C18 0.064(3) 0.035(3) 0.047(3) -0.003(2) 0.015(2) 0.024(2)
C19 0.047(3) 0.028(2) 0.052(3) 0.0050(19) 0.002(2) 0.0174(19)
C20 0.0214(19) 0.034(2) 0.030(2) -0.0016(16) -0.0050(15) 0.0025(16)
B1 0.028(2) 0.0158(19) 0.023(2) 0.0054(15) -0.0029(16) -0.0021(17)
B2 0.029(2) 0.0135(18) 0.0226(19) -0.0032(15) 0.0030(16) -0.0052(17)

loop_
_atom_type_symbol
_atom_type_description
_atom_type_scat_dispersion_real
_atom_type_scat_dispersion_imag
_atom_type_scat_source
C C 0.0181 0.0091 'International Tables Vol C Tables 4.2.6.8 and 6.1.1.4'
H H 0.0000 0.0000 'International Tables Vol C Tables 4.2.6.8 and 6.1.1.4'
B B 0.0090 0.0039 'International Tables Vol C Tables 4.2.6.8 and 6.1.1.4'
K K 0.3868 1.0657 'International Tables Vol C Tables 4.2.6.8 and 6.1.1.4'
O O 0.0492 0.0322 'International Tables Vol C Tables 4.2.6.8 and 6.1.1.4'
Si Si 0.2541 0.3302 'International Tables Vol C Tables 4.2.6.8 and 6.1.1.4'
Y Y -0.2670 2.0244 'International Tables Vol C Tables 4.2.6.8 and 6.1.1.4'

loop_
_geom_angle_atom_site_label_1
_geom_angle_atom_site_label_2
_geom_angle_atom_site_label_3
_geom_angle
_geom_angle_site_symmetry_1
_geom_angle_site_symmetry_3
_geom_angle_publ_flag
O1 Y1 K1 94.74(6) . 2_545 ?
O1 Y1 C1 137.26(9) . . ?
O1 Y1 C2 130.59(9) . . ?
O1 Y1 C3 97.42(9) . . ?
O1 Y1 C4 102.82(9) . . ?
O1 Y1 B1 94.45(12) . . ?
O1 Y1 B2 92.97(11) . . ?
C1 Y1 K1 125.49(7) . 2_545 ?
C1 Y1 B1 100.14(12) . . ?
C1 Y1 B2 123.23(12) . . ?
C2 Y1 K1 127.55(7) . 2_545 ?
C2 Y1 C1 34.18(9) . . ?
C2 Y1 B1 130.45(13) . . ?
C2 Y1 B2 97.52(12) . . ?
C3 Y1 K1 159.45(7) . 2_545 ?
C3 Y1 C1 49.82(10) . . ?
C3 Y1 C2 34.91(10) . . ?
C3 Y1 C4 35.10(10) . . ?
C3 Y1 B1 143.38(12) . . ?
C3 Y1 B2 114.04(12) . . ?
C4 Y1 K1 154.47(7) . 2_545 ?
C4 Y1 C1 34.43(10) . . ?
C4 Y1 C2 49.82(10) . . ?
C4 Y1 B1 108.40(12) . . ?
C4 Y1 B2 146.26(12) . . ?
B1 Y1 K1 51.15(10) . 2_545 ?
B1 Y1 B2 99.72(13) . . ?
B2 Y1 K1 48.59(9) . 2_545 ?
Si4 K1 Si3 65.30(2) . . ?
C1 K1 Si3 71.00(7) . . ?
C1 K1 Si4 53.92(6) . . ?
C1 K1 C7 57.01(9) . . ?
C1 K1 C10 72.50(9) . . ?
C1 K1 C13 100.95(9) . . ?
C1 K1 C16 84.45(9) . . ?
C1 K1 B1 146.73(10) . 2 ?
C1 K1 B2 130.87(10) . 2 ?
C2 K1 Si3 53.97(7) . . ?
C2 K1 Si4 71.85(6) . . ?
C2 K1 C1 28.99(8) . . ?
C2 K1 C7 79.38(9) . . ?
C2 K1 C10 56.81(9) . . ?
C2 K1 C13 80.05(9) . . ?
C2 K1 C16 98.46(9) . . ?
C2 K1 B1 120.66(10) . 2 ?
C2 K1 B2 158.84(10) . 2 ?
C3 K1 Si3 29.04(6) . . ?
C3 K1 Si4 54.02(6) . . ?
C3 K1 C1 41.98(9) . . ?
C3 K1 C2 29.58(9) . . ?
C3 K1 C4 29.71(8) . . ?
C3 K1 C7 98.93(9) . . ?
C3 K1 C10 83.16(9) . . ?
C3 K1 C13 59.02(9) . . ?
C3 K1 C16 73.42(9) . . ?
C3 K1 B1 124.36(10) . 2 ?
C3 K1 B2 153.05(10) . 2 ?
C4 K1 Si3 53.05(6) . . ?
C4 K1 Si4 29.81(6) . . ?
C4 K1 C1 29.18(8) . . ?
C4 K1 C2 42.04(9) . . ?
C4 K1 C7 77.40(9) . . ?
C4 K1 C10 97.35(9) . . ?
C4 K1 C13 82.03(9) . . ?
C4 K1 C16 58.05(9) . . ?
C4 K1 B1 153.81(10) . 2 ?
C4 K1 B2 127.34(10) . 2 ?
C7 K1 Si3 127.84(7) . . ?
C7 K1 Si4 80.16(8) . . ?
C7 K1 C10 75.59(10) . . ?
C10 K1 Si3 93.86(7) . . ?
C10 K1 Si4 126.05(7) . . ?
C13 K1 Si3 30.20(6) . . ?
C13 K1 Si4 85.96(7) . . ?
C13 K1 C7 157.95(9) . . ?
C13 K1 C10 99.51(10) . . ?
C13 K1 C16 75.57(10) . . ?
C16 K1 Si3 69.48(7) . . ?
C16 K1 Si4 30.62(7) . . ?
C16 K1 C7 99.70(10) . . ?
C16 K1 C10 155.19(9) . . ?
B1 K1 Si3 101.61(8) 2 . ?
B1 K1 Si4 153.37(8) 2 . ?
B1 K1 C7 123.60(11) 2 . ?
B1 K1 C10 75.83(10) 2 . ?
B1 K1 C13 74.41(10) 2 . ?
B1 K1 C16 124.36(11) 2 . ?
B2 K1 Si3 140.99(9) 2 . ?
B2 K1 Si4 99.74(8) 2 . ?
B2 K1 C7 80.05(10) 2 . ?
B2 K1 C10 121.89(11) 2 . ?
B2 K1 C13 119.43(10) 2 . ?
B2 K1 C16 80.18(11) 2 . ?
B2 K1 B1 75.53(10) 2 2 ?
C1 Si1 K1 47.95(10) . . ?
C1 Si1 C5 114.09(16) . . ?
C1 Si1 C6 112.81(15) . . ?
C1 Si1 C7 110.40(17) . . ?
C5 Si1 K1 133.87(13) . . ?
C5 Si1 C7 108.49(18) . . ?
C6 Si1 K1 120.48(12) . . ?
C6 Si1 C5 105.63(17) . . ?
C6 Si1 C7 104.89(19) . . ?
C7 Si1 K1 62.67(13) . . ?
C2 Si2 K1 49.51(10) . . ?
C2 Si2 C8 116.49(15) . . ?
C2 Si2 C9 112.14(16) . . ?
C2 Si2 C10 109.64(16) . . ?
C8 Si2 K1 149.55(12) . . ?
C8 Si2 C10 106.68(18) . . ?
C9 Si2 K1 104.76(13) . . ?
C9 Si2 C8 105.69(17) . . ?
C9 Si2 C10 105.49(18) . . ?
C10 Si2 K1 64.82(12) . . ?
C3 Si3 K1 49.55(10) . . ?
C3 Si3 C11 114.19(16) . . ?
C3 Si3 C12 111.58(15) . . ?
C3 Si3 C13 112.29(16) . . ?
C11 Si3 K1 135.60(13) . . ?
C11 Si3 C13 106.48(17) . . ?
C12 Si3 K1 118.45(12) . . ?
C12 Si3 C11 105.95(17) . . ?
C12 Si3 C13 105.75(17) . . ?
C13 Si3 K1 63.29(12) . . ?
C4 Si4 K1 51.38(10) . . ?
C4 Si4 C14 114.24(15) . . ?
C4 Si4 C15 113.84(16) . . ?
C4 Si4 C16 109.77(16) . . ?
C14 Si4 K1 151.78(12) . . ?
C14 Si4 C15 105.70(18) . . ?
C14 Si4 C16 108.33(19) . . ?
C15 Si4 K1 102.52(14) . . ?
C15 Si4 C16 104.37(18) . . ?
C16 Si4 K1 64.57(13) . . ?
C17 O1 Y1 124.9(2) . . ?
C17 O1 C20 105.5(3) . . ?
C20 O1 Y1 125.0(2) . . ?
Y1 C1 K1 131.67(12) . . ?
Si1 C1 Y1 124.12(15) . . ?
Si1 C1 K1 104.20(13) . . ?
C2 C1 Y1 72.41(17) . . ?
C2 C1 K1 74.76(17) . . ?
C2 C1 Si1 134.0(2) . . ?
C2 C1 C4 90.6(2) . . ?
C4 C1 Y1 71.75(17) . . ?
C4 C1 K1 74.19(17) . . ?
C4 C1 Si1 134.2(2) . . ?
Y1 C2 K1 133.27(12) . . ?
Si2 C2 Y1 125.01(15) . . ?
Si2 C2 K1 101.68(13) . . ?
C1 C2 Y1 73.41(17) . . ?
C1 C2 K1 76.25(18) . . ?
C1 C2 Si2 133.0(2) . . ?
C1 C2 C3 90.1(2) . . ?
C3 C2 Y1 71.33(17) . . ?
C3 C2 K1 74.09(17) . . ?
C3 C2 Si2 135.3(2) . . ?
Y1 C3 K1 136.52(13) . . ?
Si3 C3 Y1 121.98(15) . . ?
Si3 C3 K1 101.41(13) . . ?
C2 C3 Y1 73.76(17) . . ?
C2 C3 K1 76.33(17) . . ?
C2 C3 Si3 137.0(2) . . ?
C2 C3 C4 89.5(2) . . ?
C4 C3 Y1 73.13(17) . . ?
C4 C3 K1 75.79(17) . . ?
C4 C3 Si3 132.3(2) . . ?
Y1 C4 K1 134.63(12) . . ?
Si4 C4 Y1 126.40(16) . . ?
Si4 C4 K1 98.81(12) . . ?
C1 C4 Y1 73.81(17) . . ?
C1 C4 K1 76.63(17) . . ?
C1 C4 Si4 134.8(2) . . ?
C1 C4 C3 89.8(2) . . ?
C3 C4 Y1 71.77(17) . . ?
C3 C4 K1 74.50(17) . . ?
C3 C4 Si4 133.0(2) . . ?
Si1 C7 K1 88.08(14) . . ?
Si2 C10 K1 85.40(13) . . ?
Si3 C13 K1 86.51(12) . . ?
Si4 C16 K1 84.82(13) . . ?
O1 C17 C18 105.3(3) . . ?
C17 C18 C19 106.0(3) . . ?
C18 C19 C20 105.0(3) . . ?
O1 C20 C19 104.3(3) . . ?
Y1 B1 K1 91.32(12) . 2_545 ?
Y1 B2 K1 93.40(12) . 2_545 ?

loop_
_geom_bond_atom_site_label_1
_geom_bond_atom_site_label_2
_geom_bond_distance
_geom_bond_site_symmetry_2
_geom_bond_publ_flag
Y1 K1 4.1690(7) 2_545 ?
Y1 O1 2.368(2) . ?
Y1 C1 2.512(3) . ?
Y1 C2 2.499(3) . ?
Y1 C3 2.466(3) . ?
Y1 C4 2.485(3) . ?
Y1 B1 2.540(4) . ?
Y1 B2 2.572(4) . ?
K1 Si3 3.7384(12) . ?
K1 Si4 3.6926(12) . ?
K1 C1 2.952(3) . ?
K1 C2 2.932(3) . ?
K1 C3 2.902(3) . ?
K1 C4 2.919(3) . ?
K1 C7 3.425(4) . ?
K1 C10 3.428(4) . ?
K1 C13 3.346(4) . ?
K1 C16 3.348(4) . ?
K1 B1 3.248(4) 2 ?
K1 B2 3.132(4) 2 ?
Si1 C1 1.857(3) . ?
Si1 C5 1.882(4) . ?
Si1 C6 1.873(4) . ?
Si1 C7 1.884(4) . ?
Si2 C2 1.858(3) . ?
Si2 C8 1.875(4) . ?
Si2 C9 1.865(4) . ?
Si2 C10 1.881(4) . ?
Si3 C3 1.851(3) . ?
Si3 C11 1.882(4) . ?
Si3 C12 1.875(4) . ?
Si3 C13 1.884(4) . ?
Si4 C4 1.858(3) . ?
Si4 C14 1.871(4) . ?
Si4 C15 1.872(4) . ?
Si4 C16 1.888(4) . ?
O1 C17 1.453(4) . ?
O1 C20 1.454(4) . ?
C1 C2 1.473(4) . ?
C1 C4 1.479(4) . ?
C2 C3 1.490(4) . ?
C3 C4 1.493(4) . ?
C17 C18 1.503(5) . ?
C18 C19 1.503(6) . ?
C19 C20 1.505(5) . ?

loop_
_twin_individual_id
_twin_individual_mass_fraction_refined
_oxdiff_twin_reflns_isolated
_oxdiff_twin_reflns_overlapped
_twin_individual_twin_lattice_type
_twin_individual_twin_matrix_11
_twin_individual_twin_matrix_12
_twin_individual_twin_matrix_13
_twin_individual_twin_matrix_21
_twin_individual_twin_matrix_22
_twin_individual_twin_matrix_23
_twin_individual_twin_matrix_31
_twin_individual_twin_matrix_32
_twin_individual_twin_matrix_33
1 0.4578(6) 12401 5449 ref 1.0000 0.0000 0.0000 0.0000 1.0000 0.0000 0.0000 0.0000 1.0000
2 0.5422(6) 12337 5449 nmt -0.9998 0.0000 -0.0439 -0.0003 -1.0003 0.0004 0.0006 0.0002 1.0001
